data_4517089
loop_
_publ_author_name
'Jaros, Sabina W.'
'Guedes da Silva, M. F\'atima C.'
'Florek, Magdalena'
'Oliveira, M. Concei\,c\~ao'
'Smole\'nski, Piotr'
'Pombeiro, Armando J. L.'
'Kirillov, Alexander M.'

_publ_section_title
;
 Aliphatic Dicarboxylate Directed Assembly of Silver(I)
 1,3,5-Triaza-7-phosphaadamantane Coordination Networks: Topological
 Versatility and Antimicrobial Activity
;
_journal_issue 11
_journal_name_full 'Crystal Growth &amp; Design'
_journal_page_first 5408
_journal_paper_doi 10.1021/cg500557r
_journal_volume 14
_journal_year 2014
_chemical_formula_moiety 'C9 H14 Ag2 N3 O4 P'
_chemical_formula_sum 'C9 H14 Ag2 N3 O4 P'
_chemical_formula_weight 474.94
_space_group_crystal_system orthorhombic
_space_group_IT_number 39
_space_group_name_Hall 'A 2 -2b'
_space_group_name_H-M_alt 'A e m 2'
_atom_sites_solution_hydrogens geom
_audit_creation_method SHELXL-2013
_cell_angle_alpha 90
_cell_angle_beta 90
_cell_angle_gamma 90
_cell_formula_units_Z 4
_cell_length_a 7.1411(7)
_cell_length_b 12.8457(12)
_cell_length_c 14.2823(14)
_cell_measurement_reflns_used 2326
_cell_measurement_temperature 150(2)
_cell_measurement_theta_max 26.65
_cell_measurement_theta_min 2.85
_cell_volume 1310.2(2)
_computing_cell_refinement 'Bruker SAINT'
_computing_data_collection 'Bruker APEX2'
_computing_data_reduction 'Bruker SAINT'
_computing_molecular_graphics 'Ortep-3 for Windows (Farrugia, 1997)'
_computing_publication_material 'WinGX publication routines (Farrugia, 1999)'
_computing_structure_refinement 'SHELXL-2013 (Sheldrick, 2013)'
_computing_structure_solution 'SIR97 (Giacovazzo et al, 1997)'
_diffrn_ambient_temperature 150(2)
_diffrn_measured_fraction_theta_full 0.995
_diffrn_measured_fraction_theta_max 0.995
_diffrn_measurement_device_type 'Bruker APEX-II CCD'
_diffrn_measurement_method '\f and \w scans'
_diffrn_radiation_type MoK\a
_diffrn_radiation_wavelength 0.71073
_diffrn_reflns_av_R_equivalents 0.0255
_diffrn_reflns_av_unetI/netI 0.0324
_diffrn_reflns_Laue_measured_fraction_full 0.995
_diffrn_reflns_Laue_measured_fraction_max 0.995
_diffrn_reflns_limit_h_max 8
_diffrn_reflns_limit_h_min -9
_diffrn_reflns_limit_k_max 16
_diffrn_reflns_limit_k_min -15
_diffrn_reflns_limit_l_max 14
_diffrn_reflns_limit_l_min -18
_diffrn_reflns_number 3430
_diffrn_reflns_point_group_measured_fraction_full 0.902
_diffrn_reflns_point_group_measured_fraction_max 0.880
_diffrn_reflns_theta_full 25.242
_diffrn_reflns_theta_max 26.677
_diffrn_reflns_theta_min 2.852
_exptl_absorpt_coefficient_mu 3.124
_exptl_absorpt_correction_T_max 0.7882
_exptl_absorpt_correction_T_min 0.3338
_exptl_absorpt_correction_type multi-scan
_exptl_absorpt_process_details sadabs
_exptl_crystal_colour colourless
_exptl_crystal_density_diffrn 2.408
_exptl_crystal_description plate
_exptl_crystal_F_000 920
_exptl_crystal_size_max 0.450
_exptl_crystal_size_mid 0.210
_exptl_crystal_size_min 0.080
_platon_squeeze_details
;
 
;
_refine_diff_density_max 1.901
_refine_diff_density_min -0.897
_refine_diff_density_rms 0.130
_refine_ls_abs_structure_details
;
 Flack x determined using 496 quotients [(I+)-(I-)]/[(I+)+(I-)]
 (Parsons and Flack (2004), Acta Cryst. A60, s61).
;
_refine_ls_abs_structure_Flack 0.00(3)
_refine_ls_extinction_method none
_refine_ls_goodness_of_fit_ref 1.089
_refine_ls_hydrogen_treatment constr
_refine_ls_matrix_type full
_refine_ls_number_parameters 95
_refine_ls_number_reflns 1278
_refine_ls_number_restraints 1
_refine_ls_restrained_S_all 1.089
_refine_ls_R_factor_all 0.0246
_refine_ls_R_factor_gt 0.0237
_refine_ls_shift/su_max 0.000
_refine_ls_shift/su_mean 0.000
_refine_ls_structure_factor_coef Fsqd
_refine_ls_weighting_details 'w=1/[\s^2^(Fo^2^)+(0.0280P)^2^+2.5735P] where P=(Fo^2^+2Fc^2^)/3'
_refine_ls_weighting_scheme calc
_refine_ls_wR_factor_gt 0.0563
_refine_ls_wR_factor_ref 0.0569
_reflns_Friedel_coverage 0.693
_reflns_Friedel_fraction_full 0.800
_reflns_Friedel_fraction_max 0.755
_reflns_number_gt 1244
_reflns_number_total 1278
_reflns_threshold_expression 'I > 2\s(I)'
_cod_data_source_file cg500557r_si_002.cif
_cod_data_source_block Compound3
_cod_original_sg_symbol_Hall 'A 2 -2c'
_cod_original_sg_symbol_H-M 'A b m 2'
_cod_database_code 4517089
_shelx_space_group_comment
;
The symmetry employed for this shelxl refinement is uniquely defined
by the following loop, which should always be used as a source of
symmetry information in preference to the above space-group names.
They are only intended as comments.
;
_shelx_estimated_absorpt_t_min 0.334
_shelx_estimated_absorpt_t_max 0.788
_shelxl_version_number 2013-4

loop_
_space_group_symop_operation_xyz
'x, y, z'
'-x, -y, z'
'-x, y+1/2, z'
'x, -y+1/2, z'
'x, y+1/2, z+1/2'
'-x, -y+1/2, z+1/2'
'-x, y+1, z+1/2'
'x, -y+1, z+1/2'

loop_
_atom_site_label
_atom_site_type_symbol
_atom_site_fract_x
_atom_site_fract_y
_atom_site_fract_z
_atom_site_U_iso_or_equiv
_atom_site_adp_type
_atom_site_occupancy
_atom_site_site_symmetry_order
_atom_site_calc_flag
_atom_site_refinement_flags_posn
_atom_site_refinement_flags_adp
_atom_site_refinement_flags_occupancy
C1 C -0.3268(9) 0.5133(5) 0.3161(5) 0.0138(14) Uani 1 1 d . . .
C2 C -0.5000 0.5000 0.2552(7) 0.0129(19) Uani 1 2 d S T P
H2A H -0.5154 0.5618 0.2145 0.015 Uiso 0.5 1 calc R U P
H2B H -0.4846 0.4382 0.2145 0.015 Uiso 0.5 1 calc R U P
C11 C 0.2477(9) 0.3588(5) 0.5769(5) 0.0142(14) Uani 1 1 d . . .
H11A H 0.2499 0.4251 0.6122 0.017 Uiso 1 1 calc R U .
H11B H 0.3457 0.3624 0.5280 0.017 Uiso 1 1 calc R U .
C12 C 0.0559(15) 0.2500 0.4747(7) 0.016(2) Uani 1 2 d S T P
H12A H 0.1630 0.2500 0.4307 0.019 Uiso 1 2 calc R U P
H12B H -0.0605 0.2500 0.4370 0.019 Uiso 1 2 calc R U P
C13 C -0.0910(9) 0.3436(5) 0.6005(5) 0.0143(13) Uani 1 1 d . . .
H13A H -0.2121 0.3462 0.5668 0.017 Uiso 1 1 calc R U .
H13B H -0.0830 0.4063 0.6406 0.017 Uiso 1 1 calc R U .
C14 C 0.0766(11) 0.2500 0.7240(6) 0.0108(19) Uani 1 2 d S T P
H14A H 0.0717 0.1877 0.7647 0.013 Uiso 0.5 1 calc R U P
H14B H 0.0717 0.3123 0.7647 0.013 Uiso 0.5 1 calc R U P
N11 N 0.0623(7) 0.3468(4) 0.5313(4) 0.0115(11) Uani 1 1 d . . .
N12 N 0.9114(10) 0.2500 0.6611(5) 0.0111(16) Uani 1 2 d S T P
O1 O -0.2770(7) 0.4359(4) 0.3640(4) 0.0238(11) Uani 1 1 d . . .
O2 O 0.7557(7) 0.0987(4) 0.8144(4) 0.0232(11) Uani 1 1 d . . .
P1 P 0.3022(3) 0.2500 0.65788(15) 0.0131(5) Uani 1 2 d S T P
Ag1 Ag 0.60506(9) 0.2500 0.74015(5) 0.01538(17) Uani 1 2 d S T P
Ag2 Ag 0.0000 0.5000 0.43563(5) 0.01461(17) Uani 1 2 d S T P

loop_
_atom_site_aniso_label
_atom_site_aniso_U_11
_atom_site_aniso_U_22
_atom_site_aniso_U_33
_atom_site_aniso_U_23
_atom_site_aniso_U_13
_atom_site_aniso_U_12
C1 0.010(3) 0.016(4) 0.016(3) 0.000(3) 0.004(2) 0.003(3)
C2 0.012(4) 0.007(4) 0.020(5) 0.000 0.000 0.003(3)
C11 0.014(3) 0.009(3) 0.019(3) 0.002(3) -0.003(3) 0.000(3)
C12 0.020(5) 0.015(6) 0.011(4) 0.000 0.002(4) 0.000
C13 0.015(3) 0.011(3) 0.017(3) 0.000(3) 0.001(3) 0.004(3)
C14 0.008(4) 0.015(4) 0.009(5) 0.000 -0.003(3) 0.000
N11 0.012(2) 0.011(3) 0.011(3) 0.001(2) -0.003(2) 0.002(2)
N12 0.010(4) 0.007(4) 0.016(4) 0.000 0.000(3) 0.000
O1 0.020(2) 0.018(3) 0.033(3) 0.007(2) -0.009(2) -0.002(2)
O2 0.020(3) 0.019(3) 0.030(3) 0.010(2) -0.006(2) -0.009(2)
P1 0.0123(11) 0.0138(12) 0.0132(11) 0.000 -0.0024(9) 0.000
Ag1 0.0130(3) 0.0133(3) 0.0198(3) 0.000 -0.0018(3) 0.000
Ag2 0.0131(3) 0.0164(3) 0.0144(3) 0.000 0.000 0.0028(3)

loop_
_atom_type_symbol
_atom_type_description
_atom_type_scat_dispersion_real
_atom_type_scat_dispersion_imag
_atom_type_scat_source
C C 0.0033 0.0016 'International Tables Vol C Tables 4.2.6.8 and 6.1.1.4'
H H 0.0000 0.0000 'International Tables Vol C Tables 4.2.6.8 and 6.1.1.4'
N N 0.0061 0.0033 'International Tables Vol C Tables 4.2.6.8 and 6.1.1.4'
O O 0.0106 0.0060 'International Tables Vol C Tables 4.2.6.8 and 6.1.1.4'
P P 0.1023 0.0942 'International Tables Vol C Tables 4.2.6.8 and 6.1.1.4'
Ag Ag -0.8971 1.1015 'International Tables Vol C Tables 4.2.6.8 and 6.1.1.4'

loop_
_geom_angle_atom_site_label_1
_geom_angle_atom_site_label_2
_geom_angle_atom_site_label_3
_geom_angle
_geom_angle_site_symmetry_1
_geom_angle_site_symmetry_3
O2 C1 O1 125.0(6) 5_454 .
O2 C1 C2 118.2(5) 5_454 .
O1 C1 C2 116.9(5) . .
C1 C2 C1 110.3(8) 2_465 .
C1 C2 H2A 109.6 2_465 .
C1 C2 H2A 109.6 . .
C1 C2 H2B 109.6 2_465 .
C1 C2 H2B 109.6 . .
H2A C2 H2B 108.1 . .
N11 C11 P1 112.5(4) . .
N11 C11 H11A 109.1 . .
P1 C11 H11A 109.1 . .
N11 C11 H11B 109.1 . .
P1 C11 H11B 109.1 . .
H11A C11 H11B 107.8 . .
N11 C12 N11 113.8(8) . 4
N11 C12 H12A 108.8 . .
N11 C12 H12A 108.8 4 .
N11 C12 H12B 108.8 . .
N11 C12 H12B 108.8 4 .
H12A C12 H12B 107.7 . .
N11 C13 N12 113.9(5) . 1_455
N11 C13 H13A 108.8 . .
N12 C13 H13A 108.8 1_455 .
N11 C13 H13B 108.8 . .
N12 C13 H13B 108.8 1_455 .
H13A C13 H13B 107.7 . .
N12 C14 P1 112.4(6) 1_455 .
N12 C14 H14A 109.1 1_455 .
P1 C14 H14A 109.1 . .
N12 C14 H14B 109.1 1_455 .
P1 C14 H14B 109.1 . .
H14A C14 H14B 107.9 . .
C13 N11 C11 111.8(5) . .
C13 N11 C12 108.6(6) . .
C11 N11 C12 110.7(6) . .
C13 N11 Ag2 105.2(4) . .
C11 N11 Ag2 109.0(4) . .
C12 N11 Ag2 111.4(4) . .
C13 N12 C13 108.5(7) 4_655 1_655
C13 N12 C14 111.3(5) 4_655 1_655
C13 N12 C14 111.3(5) 1_655 1_655
C13 N12 Ag1 104.9(4) 4_655 .
C13 N12 Ag1 104.9(4) 1_655 .
C14 N12 Ag1 115.4(5) 1_655 .
C1 O1 Ag2 101.3(4) . .
C1 O2 Ag1 119.8(4) 5_645 .
C11 P1 C11 97.7(4) 4 .
C11 P1 C14 97.7(3) 4 .
C11 P1 C14 97.7(3) . .
C11 P1 Ag1 118.8(2) 4 .
C11 P1 Ag1 118.8(2) . .
C14 P1 Ag1 121.1(3) . .
O2 Ag1 O2 104.3(2) . 4
O2 Ag1 P1 126.14(11) . .
O2 Ag1 P1 126.14(11) 4 .
O2 Ag1 N12 79.00(16) . .
O2 Ag1 N12 79.00(16) 4 .
P1 Ag1 N12 124.17(18) . .
O1 Ag2 O1 129.0(3) 2_565 .
O1 Ag2 N11 96.53(17) 2_565 2_565
O1 Ag2 N11 111.69(17) . 2_565
O1 Ag2 N11 111.69(17) 2_565 .
O1 Ag2 N11 96.53(16) . .
N11 Ag2 N11 111.8(3) 2_565 .

loop_
_geom_bond_atom_site_label_1
_geom_bond_atom_site_label_2
_geom_bond_distance
_geom_bond_site_symmetry_2
C1 O2 1.246(8) 5_454
C1 O1 1.259(8) .
C1 C2 1.522(9) .
C2 C1 1.522(9) 2_465
C2 H2A 0.9900 .
C2 H2B 0.9900 .
C11 N11 1.483(8) .
C11 P1 1.855(7) .
C11 H11A 0.9900 .
C11 H11B 0.9900 .
C12 N11 1.484(8) .
C12 N11 1.484(8) 4
C12 H12A 0.9900 .
C12 H12B 0.9900 .
C13 N11 1.475(8) .
C13 N12 1.481(8) 1_455
C13 H13A 0.9900 .
C13 H13B 0.9900 .
C14 N12 1.483(10) 1_455
C14 P1 1.867(8) .
C14 H14A 0.9900 .
C14 H14B 0.9900 .
N11 Ag2 2.437(5) .
N12 C13 1.481(8) 4_655
N12 C13 1.481(8) 1_655
N12 C14 1.483(10) 1_655
N12 Ag1 2.462(8) .
O1 Ag2 2.374(5) .
O2 C1 1.246(8) 5_645
O2 Ag1 2.461(5) .
P1 C11 1.855(7) 4
P1 Ag1 2.462(2) .
Ag1 O2 2.461(5) 4
Ag2 O1 2.374(5) 2_565
Ag2 N11 2.437(5) 2_565

loop_
_platon_squeeze_void_nr
_platon_squeeze_void_average_x
_platon_squeeze_void_average_y
_platon_squeeze_void_average_z
_platon_squeeze_void_volume
_platon_squeeze_void_count_electrons
_platon_squeeze_void_content
1 0.072 0.250 0.942 9 8 ' '
2 0.072 0.750 0.442 9 8 ' '
3 0.927 0.250 0.443 10 8 ' '
4 0.927 0.750 0.943 10 8 ' '
